data_7011010
loop_
_publ_author_name
'George J. P. Britovsek'
'Vernon C. Gibson'
'Stefan K. Spitzmesser'
'Kilian P. Tellmann'
'Andrew J. P. White'
'David J. Williams'

_publ_section_title
;
 Cationic 2,6-bis(imino)pyridine iron and cobalt complexes: synthesis,
 structures, ethylene polymerisation and ethylene/polar monomer
 co-polymerisation studies
;
_journal_issue 6
_journal_name_full 'J. Chem. Soc., Dalton Trans.'
_journal_page_first 1159
_journal_page_last 1171
_journal_paper_doi 10.1039/b106614p
_journal_year 2002
_chemical_formula_sum 'C38 H44 F12 Fe N3 O2 Sb'
_chemical_formula_weight 980.36
_chemical_name_systematic
; 
? 
;
_space_group_IT_number 14
_symmetry_cell_setting monoclinic
_symmetry_space_group_name_Hall '-P 2ybc'
_symmetry_space_group_name_H-M 'P 1 21/c 1'
_atom_sites_solution_hydrogens geom
_atom_sites_solution_primary direct
_atom_sites_solution_secondary difmap
_audit_creation_method SHELXL
_cell_angle_alpha 90.00
_cell_angle_beta 97.099(14)
_cell_angle_gamma 90.00
_cell_formula_units_Z 4
_cell_length_a 12.518(3)
_cell_length_b 37.750(4)
_cell_length_c 9.275(2)
_cell_measurement_reflns_used 24
_cell_measurement_temperature 293(2)
_cell_measurement_theta_max 11.00
_cell_measurement_theta_min 5.04
_cell_volume 4349.3(15)
_computing_cell_refinement 'Siemens XSCANS'
_computing_data_collection 'Siemens XSCANS'
_computing_data_reduction 'Siemens SHELXTL'
_computing_molecular_graphics 'Siemens SHELXTL'
_computing_publication_material 'Siemens SHELXTL'
_computing_structure_refinement 'SHELXL-93 (Sheldrick, 1993)'
_computing_structure_solution 'SHELXS-86 (Sheldrick, 1990)'
_diffrn_ambient_temperature 293(2)
_diffrn_measurement_device 'Siemens P4'
_diffrn_measurement_method '\w scans'
_diffrn_radiation_monochromator graphite
_diffrn_radiation_source 'fine-focus sealed tube'
_diffrn_radiation_type MoK\a
_diffrn_radiation_wavelength 0.71073
_diffrn_reflns_av_R_equivalents 0.0474
_diffrn_reflns_av_sigmaI/netI 0.0905
_diffrn_reflns_limit_h_max 13
_diffrn_reflns_limit_h_min -13
_diffrn_reflns_limit_k_max 0
_diffrn_reflns_limit_k_min -40
_diffrn_reflns_limit_l_max 9
_diffrn_reflns_limit_l_min 0
_diffrn_reflns_number 6088
_diffrn_reflns_theta_max 22.50
_diffrn_reflns_theta_min 1.96
_diffrn_standards_decay_% 22.46
_diffrn_standards_interval_count 97
_diffrn_standards_number 3
_exptl_absorpt_coefficient_mu 1.041
_exptl_absorpt_correction_type none
_exptl_crystal_colour Red
_exptl_crystal_density_diffrn 1.497
_exptl_crystal_description blocks
_exptl_crystal_F_000 1976
_exptl_crystal_size_max 0.43
_exptl_crystal_size_mid 0.43
_exptl_crystal_size_min 0.17
_refine_diff_density_max 0.499
_refine_diff_density_min -0.606
_refine_diff_density_rms 0.089
_refine_ls_extinction_method none
_refine_ls_goodness_of_fit_all 1.025
_refine_ls_goodness_of_fit_obs 1.100
_refine_ls_matrix_type full
_refine_ls_number_parameters 514
_refine_ls_number_reflns 5114
_refine_ls_number_restraints 0
_refine_ls_restrained_S_all 1.068
_refine_ls_restrained_S_obs 1.100
_refine_ls_R_factor_all 0.0974
_refine_ls_R_factor_obs 0.0563
_refine_ls_shift/esd_max -0.001
_refine_ls_shift/esd_mean 0.000
_refine_ls_structure_factor_coef Fsqd
_refine_ls_weighting_details 'w=1/[\s^2^(Fo^2^)+(0.0562P)^2^+0.0000P] where P=(Fo^2^+2Fc^2^)/3'
_refine_ls_weighting_scheme calc
_refine_ls_wR_factor_all 0.1452
_refine_ls_wR_factor_obs 0.1204
_reflns_number_observed 3821
_reflns_number_total 5676
_reflns_observed_criterion >2sigma(I)
_cod_data_source_file b106614p.txt
_cod_data_source_block VG0003
_cod_depositor_comments
;
The following automatic conversions were performed:
'_symmetry_cell_setting' value 'Monoclinic' changed to 'monoclinic'
according to '/home/saulius/struct/CIF-dictionaries/cif_core.dic'
dictionary named 'cif_core.dic' version 2.4.1 from 2010-06-29.

Automatic conversion script
Id: cif_fix_enum 1527 2010-12-29 10:47:43Z saulius 

The following automatic conversions were performed:

'_refine_ls_weighting_scheme' value 'calc
w=1/[\s^2^(Fo^2^)+(0.0562P)^2^+0.0000P] where P=(Fo^2^+2Fc^2^)/3' was
changed to 'calc'. New tag '_refine_ls_weighting_details' was
created. The value of the new tag was set to
'w=1/[\s^2^(Fo^2^)+(0.0562P)^2^+0.0000P] where P=(Fo^2^+2Fc^2^)/3'.

Automatic conversion script
Id: cif_fix_values 3143 2015-03-26 13:38:13Z robertas 
;
_cod_original_cell_volume 4349.2(13)
_cod_original_sg_symbol_H-M P2(1)/c
_cod_original_formula_sum 'C38 H44 N3 O2 F12 Fe Sb'
_cod_database_code 7011010

loop_
_symmetry_equiv_pos_as_xyz
'x, y, z'
'-x, y+1/2, -z+1/2'
'-x, -y, -z'
'x, -y-1/2, z-1/2'

loop_
_atom_site_aniso_label
_atom_site_aniso_U_11
_atom_site_aniso_U_22
_atom_site_aniso_U_33
_atom_site_aniso_U_23
_atom_site_aniso_U_13
_atom_site_aniso_U_12
Fe 0.0317(5) 0.0381(6) 0.0295(6) 0.0090(4) 0.0029(4) -0.0016(4)
O1 0.052(3) 0.036(3) 0.034(3) 0.003(2) 0.004(2) -0.008(2)
O2 0.056(3) 0.046(3) 0.032(3) 0.003(3) -0.001(3) -0.008(3)
N1 0.037(4) 0.032(3) 0.030(3) 0.003(3) 0.007(3) -0.004(3)
C2 0.036(4) 0.042(4) 0.027(4) -0.002(3) 0.005(3) -0.005(3)
C3 0.042(4) 0.047(5) 0.040(5) 0.008(4) 0.013(4) 0.002(4)
C4 0.064(6) 0.051(5) 0.033(4) 0.008(4) 0.010(4) -0.014(4)
C5 0.050(5) 0.034(4) 0.038(4) 0.006(4) 0.001(3) 0.007(4)
C6 0.038(4) 0.032(4) 0.029(4) 0.001(3) -0.003(3) 0.007(3)
C7 0.044(5) 0.047(5) 0.032(4) 0.002(4) 0.008(4) -0.004(3)
N7 0.032(3) 0.031(3) 0.028(3) -0.001(3) 0.003(3) -0.003(2)
C8 0.039(5) 0.087(7) 0.068(7) 0.027(5) 0.013(5) 0.004(5)
C9 0.041(4) 0.041(4) 0.025(4) 0.002(3) 0.003(3) 0.003(3)
N9 0.033(3) 0.034(3) 0.028(3) -0.001(3) 0.001(3) -0.005(2)
C10 0.044(5) 0.052(5) 0.053(5) 0.014(4) 0.002(4) 0.010(4)
C11 0.023(4) 0.051(5) 0.034(4) 0.009(3) 0.007(3) -0.001(3)
C12 0.030(4) 0.051(5) 0.033(4) 0.007(4) 0.002(3) -0.002(3)
C13 0.049(5) 0.069(6) 0.040(5) 0.007(4) -0.016(4) 0.002(4)
C14 0.063(6) 0.068(7) 0.062(7) 0.023(5) 0.002(5) 0.010(5)
C15 0.055(5) 0.041(5) 0.087(8) 0.011(5) 0.003(5) 0.002(4)
C16 0.045(5) 0.035(4) 0.063(6) 0.011(4) 0.004(4) 0.006(3)
C17 0.045(5) 0.052(5) 0.053(5) -0.014(4) -0.005(4) 0.001(4)
C18 0.076(6) 0.069(7) 0.062(6) -0.021(5) 0.007(5) -0.003(5)
C19 0.098(9) 0.059(7) 0.123(11) -0.010(7) 0.020(8) -0.026(6)
C20 0.059(6) 0.056(6) 0.074(7) -0.017(5) 0.004(5) 0.009(4)
C21 0.109(10) 0.102(9) 0.060(7) -0.029(7) -0.005(7) -0.013(7)
C22 0.090(9) 0.052(6) 0.140(12) -0.035(7) 0.005(8) -0.014(6)
C23 0.028(4) 0.044(4) 0.041(5) 0.004(4) 0.001(3) 0.004(3)
C24 0.025(4) 0.060(5) 0.052(5) 0.003(4) 0.002(4) 0.007(4)
C25 0.042(5) 0.068(6) 0.056(6) -0.005(5) 0.000(4) -0.019(4)
C26 0.049(6) 0.075(7) 0.080(8) 0.010(6) 0.024(5) -0.017(5)
C27 0.050(5) 0.075(6) 0.046(5) 0.010(5) 0.014(4) -0.007(5)
C28 0.039(4) 0.053(5) 0.038(5) 0.004(4) 0.006(4) 0.006(4)
C29 0.052(5) 0.071(6) 0.039(5) -0.011(4) -0.007(4) -0.009(4)
C30 0.121(11) 0.099(9) 0.063(7) -0.019(7) 0.012(7) 0.022(8)
C31 0.081(7) 0.100(8) 0.051(6) 0.007(6) -0.011(5) -0.016(6)
C32 0.045(5) 0.076(6) 0.035(5) -0.010(4) 0.010(4) -0.004(4)
C33 0.086(8) 0.131(11) 0.052(7) -0.020(7) -0.002(6) -0.007(8)
C34 0.073(7) 0.069(7) 0.109(10) -0.015(6) 0.010(7) -0.007(6)
C35 0.055(5) 0.037(4) 0.055(6) 0.000(4) 0.001(4) -0.002(4)
C36 0.085(7) 0.038(5) 0.039(5) 0.009(4) 0.003(5) -0.013(4)
C37 0.063(5) 0.046(5) 0.031(4) 0.008(4) 0.008(4) -0.011(4)
C38 0.110(10) 0.051(6) 0.059(7) -0.002(5) 0.000(6) -0.025(6)
F1 0.087(6) 0.102(6) 0.290(15) -0.065(8) 0.032(7) -0.050(5)
F2 0.180(8) 0.038(3) 0.102(5) 0.006(3) -0.010(5) -0.017(4)
F3 0.227(10) 0.073(4) 0.058(4) -0.017(3) 0.003(5) -0.042(5)
C39 0.088(8) 0.069(7) 0.039(5) 0.011(5) -0.003(5) -0.033(6)
F4 0.182(8) 0.098(5) 0.040(3) -0.014(3) -0.001(4) -0.014(5)
F5 0.150(9) 0.225(12) 0.070(5) 0.014(6) -0.038(6) 0.049(8)
F6 0.296(14) 0.186(9) 0.039(4) 0.006(5) 0.023(6) -0.153(10)
Sb 0.0453(3) 0.0408(3) 0.0456(3) -0.0056(3) 0.0019(2) -0.0047(3)
F11 0.068(3) 0.052(3) 0.075(4) -0.005(3) -0.007(3) 0.004(3)
F12 0.102(5) 0.105(5) 0.101(5) -0.022(4) 0.058(4) -0.024(4)
F13 0.059(3) 0.077(4) 0.081(4) -0.016(3) -0.015(3) 0.010(3)
F14 0.123(6) 0.114(5) 0.067(4) -0.024(4) 0.049(4) -0.027(4)
F15 0.085(4) 0.082(4) 0.124(6) -0.015(4) -0.049(4) -0.011(4)
F16 0.113(5) 0.050(3) 0.098(5) -0.006(3) 0.010(4) -0.001(3)

loop_
_atom_site_label
_atom_site_type_symbol
_atom_site_fract_x
_atom_site_fract_y
_atom_site_fract_z
_atom_site_U_iso_or_equiv
_atom_site_thermal_displace_type
_atom_site_occupancy
_atom_site_calc_flag
_atom_site_refinement_flags
_atom_site_disorder_group
Fe Fe 0.25564(8) 0.38061(3) 0.60498(11) 0.0332(3) Uani 1 d . .
O1 O 0.2024(4) 0.32997(13) 0.5837(6) 0.0408(12) Uani 1 d . .
O2 O 0.2765(5) 0.37241(14) 0.8204(6) 0.0453(13) Uani 1 d . .
N1 N 0.2830(5) 0.41517(15) 0.4357(6) 0.0327(14) Uani 1 d . .
C2 C 0.3832(6) 0.4211(2) 0.4048(8) 0.035(2) Uani 1 d . .
C3 C 0.4049(6) 0.4459(2) 0.3044(9) 0.042(2) Uani 1 d . .
H3A H 0.4752(6) 0.4499(2) 0.2858(9) 0.051 Uiso 1 calc R .
C4 C 0.3204(7) 0.4650(2) 0.2311(9) 0.049(2) Uani 1 d . .
H4A H 0.3334(7) 0.4813(2) 0.1602(9) 0.059 Uiso 1 calc R .
C5 C 0.2165(7) 0.4596(2) 0.2641(9) 0.041(2) Uani 1 d . .
H5A H 0.1592(7) 0.4725(2) 0.2172(9) 0.049 Uiso 1 calc R .
C6 C 0.1994(6) 0.4342(2) 0.3695(8) 0.034(2) Uani 1 d . .
C7 C 0.4673(6) 0.3995(2) 0.4952(9) 0.041(2) Uani 1 d . .
N7 N 0.4309(4) 0.37866(15) 0.5875(6) 0.0303(13) Uani 1 d . .
C8 C 0.5809(7) 0.4045(3) 0.4699(12) 0.064(3) Uani 1 d . .
H8A H 0.6030(7) 0.4283(3) 0.4950(12) 0.096 Uiso 1 d R .
H8B H 0.5875(7) 0.4003(3) 0.3693(12) 0.096 Uiso 1 d R .
H8C H 0.6257(7) 0.3881(3) 0.5289(12) 0.096 Uiso 1 d R .
C9 C 0.0926(6) 0.4249(2) 0.4136(8) 0.036(2) Uani 1 d . .
N9 N 0.0942(5) 0.4003(2) 0.5098(6) 0.0319(13) Uani 1 d . .
C10 C -0.0041(7) 0.4437(2) 0.3477(10) 0.050(2) Uani 1 d . .
H10A H -0.0050(7) 0.4443(2) 0.2441(10) 0.075 Uiso 1 d R .
H10B H -0.0032(7) 0.4675(2) 0.3844(10) 0.075 Uiso 1 d R .
H10C H -0.0672(7) 0.4317(2) 0.3717(10) 0.075 Uiso 1 d R .
C11 C 0.5038(5) 0.3571(2) 0.6861(8) 0.036(2) Uani 1 d . .
C12 C 0.5556(6) 0.3724(2) 0.8117(8) 0.038(2) Uani 1 d . .
C13 C 0.6157(7) 0.3498(3) 0.9096(10) 0.054(2) Uani 1 d . .
H13A H 0.6518(7) 0.3592(3) 0.9947(10) 0.065 Uiso 1 calc R .
C14 C 0.6227(8) 0.3149(3) 0.8848(11) 0.065(3) Uani 1 d . .
H14A H 0.6618(8) 0.3005(3) 0.9537(11) 0.077 Uiso 1 calc R .
C15 C 0.5724(7) 0.3000(2) 0.7573(12) 0.061(3) Uani 1 d . .
H15A H 0.5796(7) 0.2759(2) 0.7406(12) 0.073 Uiso 1 calc R .
C16 C 0.5115(7) 0.3208(2) 0.6547(10) 0.048(2) Uani 1 d . .
C17 C 0.5512(7) 0.4119(2) 0.8459(10) 0.051(2) Uani 1 d . .
H17A H 0.5040(7) 0.4232(2) 0.7670(10) 0.061 Uiso 1 calc R .
C18 C 0.5052(10) 0.4197(3) 0.9884(12) 0.069(3) Uani 1 d . .
H18A H 0.5045(10) 0.4449(3) 1.0040(12) 0.104 Uiso 1 calc R .
H18B H 0.5492(10) 0.4086(3) 1.0677(12) 0.104 Uiso 1 calc R .
H18C H 0.4331(10) 0.4107(3) 0.9827(12) 0.104 Uiso 1 calc R .
C19 C 0.6636(10) 0.4291(3) 0.8516(16) 0.093(4) Uani 1 d . .
H19A H 0.6585(10) 0.4539(3) 0.8733(16) 0.139 Uiso 1 calc R .
H19B H 0.6898(10) 0.4263(3) 0.7592(16) 0.139 Uiso 1 calc R .
H19C H 0.7123(10) 0.4179(3) 0.9257(16) 0.139 Uiso 1 calc R .
C20 C 0.4600(8) 0.3049(3) 0.5104(12) 0.063(3) Uani 1 d . .
H20A H 0.3979(8) 0.3196(3) 0.4745(12) 0.076 Uiso 1 calc R .
C21 C 0.5415(11) 0.3069(4) 0.3977(13) 0.092(4) Uani 1 d . .
H21A H 0.5657(11) 0.3308(4) 0.3903(13) 0.137 Uiso 1 calc R .
H21B H 0.5072(11) 0.2991(4) 0.3048(13) 0.137 Uiso 1 calc R .
H21C H 0.6019(11) 0.2918(4) 0.4283(13) 0.137 Uiso 1 calc R .
C22 C 0.4205(10) 0.2674(3) 0.5243(17) 0.095(4) Uani 1 d . .
H22A H 0.3893(10) 0.2590(3) 0.4308(17) 0.142 Uiso 1 calc R .
H22B H 0.3672(10) 0.2670(3) 0.5904(17) 0.142 Uiso 1 calc R .
H22C H 0.4798(10) 0.2525(3) 0.5607(17) 0.142 Uiso 1 calc R .
C23 C -0.0032(6) 0.3844(2) 0.5498(8) 0.038(2) Uani 1 d . .
C24 C -0.0635(6) 0.3612(2) 0.4518(10) 0.046(2) Uani 1 d . .
C25 C -0.1464(7) 0.3423(3) 0.5042(10) 0.056(2) Uani 1 d . .
H25A H -0.1858(7) 0.3261(3) 0.4438(10) 0.067 Uiso 1 calc R .
C26 C -0.1716(8) 0.3473(3) 0.6467(12) 0.067(3) Uani 1 d . .
H26A H -0.2266(8) 0.3344(3) 0.6805(12) 0.080 Uiso 1 calc R .
C27 C -0.1140(7) 0.3716(3) 0.7347(10) 0.056(2) Uani 1 d . .
H27A H -0.1315(7) 0.3751(3) 0.8282(10) 0.067 Uiso 1 calc R .
C28 C -0.0310(6) 0.3909(2) 0.6890(9) 0.043(2) Uani 1 d . .
C29 C -0.0433(7) 0.3557(3) 0.2958(10) 0.055(2) Uani 1 d . .
H29A H 0.0124(7) 0.3724(3) 0.2737(10) 0.066 Uiso 1 calc R .
C30 C -0.0053(12) 0.3183(3) 0.2689(13) 0.094(4) Uani 1 d . .
H30A H 0.0065(12) 0.3159(3) 0.1690(13) 0.141 Uiso 1 calc R .
H30B H -0.0591(12) 0.3016(3) 0.2902(13) 0.141 Uiso 1 calc R .
H30C H 0.0607(12) 0.3137(3) 0.3304(13) 0.141 Uiso 1 calc R .
C31 C -0.1479(9) 0.3635(3) 0.1931(12) 0.079(3) Uani 1 d . .
H31A H -0.1352(9) 0.3600(3) 0.0942(12) 0.118 Uiso 1 calc R .
H31B H -0.1695(9) 0.3876(3) 0.2061(12) 0.118 Uiso 1 calc R .
H31C H -0.2039(9) 0.3478(3) 0.2155(12) 0.118 Uiso 1 calc R .
C32 C 0.0240(7) 0.4205(3) 0.7851(9) 0.052(2) Uani 1 d . .
H32A H 0.0959(7) 0.4241(3) 0.7561(9) 0.062 Uiso 1 calc R .
C33 C 0.0380(11) 0.4114(4) 0.9453(12) 0.091(4) Uani 1 d . .
H33A H 0.0767(11) 0.3894(4) 0.9603(12) 0.136 Uiso 1 calc R .
H33B H -0.0314(11) 0.4089(4) 0.9782(12) 0.136 Uiso 1 calc R .
H33C H 0.0775(11) 0.4299(4) 0.9991(12) 0.136 Uiso 1 calc R .
C34 C -0.0372(9) 0.4551(3) 0.7592(15) 0.084(3) Uani 1 d . .
H34A H -0.0456(9) 0.4606(3) 0.6574(15) 0.126 Uiso 1 calc R .
H34B H 0.0021(9) 0.4738(3) 0.8125(15) 0.126 Uiso 1 calc R .
H34C H -0.1069(9) 0.4528(3) 0.7915(15) 0.126 Uiso 1 calc R .
C35 C 0.1865(7) 0.3091(2) 0.6843(10) 0.049(2) Uani 1 d . .
C36 C 0.2129(8) 0.3138(2) 0.8318(10) 0.054(2) Uani 1 d . .
H36A H 0.2011(8) 0.2955(2) 0.8949(10) 0.065 Uiso 1 calc R .
C37 C 0.2566(7) 0.3453(2) 0.8882(9) 0.046(2) Uani 1 d . .
C38 C 0.1314(11) 0.2738(3) 0.6364(12) 0.074(3) Uani 1 d . .
F1 F 0.0324(7) 0.2740(2) 0.6545(16) 0.159(5) Uani 1 d . .
F2 F 0.1764(8) 0.2466(2) 0.7080(9) 0.109(3) Uani 1 d . .
F3 F 0.1428(9) 0.2659(2) 0.4993(7) 0.120(3) Uani 1 d . .
C39 C 0.2899(10) 0.3465(3) 1.0557(11) 0.067(3) Uani 1 d . .
F4 F 0.2769(8) 0.3782(2) 1.1075(7) 0.108(3) Uani 1 d . .
F5 F 0.3917(9) 0.3393(3) 1.0865(9) 0.153(4) Uani 1 d . .
F6 F 0.2381(11) 0.3249(3) 1.1253(8) 0.173(6) Uani 1 d . .
Sb Sb 0.28769(4) 0.495184(13) 0.73002(6) 0.0442(2) Uani 1 d . .
F11 F 0.2949(5) 0.44527(13) 0.7243(7) 0.0665(14) Uani 1 d . .
F12 F 0.3688(6) 0.4972(2) 0.5754(8) 0.099(2) Uani 1 d . .
F13 F 0.1630(4) 0.4920(2) 0.5983(7) 0.074(2) Uani 1 d . .
F14 F 0.2071(6) 0.4923(2) 0.8857(7) 0.098(2) Uani 1 d . .
F15 F 0.4128(5) 0.4974(2) 0.8583(8) 0.102(2) Uani 1 d . .
F16 F 0.2778(6) 0.54443(14) 0.7297(8) 0.087(2) Uani 1 d . .

loop_
_atom_type_symbol
_atom_type_description
_atom_type_scat_dispersion_real
_atom_type_scat_dispersion_imag
_atom_type_scat_source
C C 0.0033 0.0016 'International Tables Vol C Tables 4.2.6.8 and 6.1.1.4'
H H 0.0000 0.0000 'International Tables Vol C Tables 4.2.6.8 and 6.1.1.4'
N N 0.0061 0.0033 'International Tables Vol C Tables 4.2.6.8 and 6.1.1.4'
O O 0.0106 0.0060 'International Tables Vol C Tables 4.2.6.8 and 6.1.1.4'
F F 0.0171 0.0103 'International Tables Vol C Tables 4.2.6.8 and 6.1.1.4'
Fe Fe 0.3463 0.8444 'International Tables Vol C Tables 4.2.6.8 and 6.1.1.4'
Sb Sb -0.5866 1.5461 'International Tables Vol C Tables 4.2.6.8 and 6.1.1.4'

loop_
_geom_angle_atom_site_label_1
_geom_angle_atom_site_label_2
_geom_angle_atom_site_label_3
_geom_angle
_geom_angle_site_symmetry_1
_geom_angle_site_symmetry_3
_geom_angle_publ_flag
O2 Fe O1 87.3(2) . . ?
O2 Fe N1 145.7(2) . . ?
O1 Fe N1 126.5(2) . . ?
O2 Fe N7 93.4(2) . . ?
O1 Fe N7 106.1(2) . . ?
N1 Fe N7 73.3(2) . . ?
O2 Fe N9 116.5(2) . . ?
O1 Fe N9 90.3(2) . . ?
N1 Fe N9 73.8(2) . . ?
N7 Fe N9 146.8(2) . . ?
C35 O1 Fe 126.9(5) . . ?
C37 O2 Fe 128.4(5) . . ?
C2 N1 C6 120.5(6) . . ?
C2 N1 Fe 120.4(5) . . ?
C6 N1 Fe 118.7(5) . . ?
N1 C2 C3 121.9(7) . . ?
N1 C2 C7 113.6(6) . . ?
C3 C2 C7 124.5(7) . . ?
C2 C3 C4 119.1(7) . . ?
C3 C4 C5 119.6(7) . . ?
C4 C5 C6 118.8(7) . . ?
N1 C6 C5 120.2(7) . . ?
N1 C6 C9 114.9(6) . . ?
C5 C6 C9 124.9(7) . . ?
N7 C7 C8 127.4(7) . . ?
N7 C7 C2 115.0(7) . . ?
C8 C7 C2 117.6(7) . . ?
C7 N7 C11 121.0(6) . . ?
C7 N7 Fe 117.5(5) . . ?
C11 N7 Fe 121.3(4) . . ?
N9 C9 C10 125.4(7) . . ?
N9 C9 C6 115.1(6) . . ?
C10 C9 C6 119.5(7) . . ?
C9 N9 C23 122.4(6) . . ?
C9 N9 Fe 116.8(5) . . ?
C23 N9 Fe 120.7(4) . . ?
C12 C11 C16 122.9(7) . . ?
C12 C11 N7 119.0(7) . . ?
C16 C11 N7 117.9(7) . . ?
C11 C12 C13 116.6(8) . . ?
C11 C12 C17 123.9(7) . . ?
C13 C12 C17 119.5(7) . . ?
C14 C13 C12 122.0(9) . . ?
C13 C14 C15 120.7(9) . . ?
C16 C15 C14 120.6(9) . . ?
C15 C16 C11 117.0(8) . . ?
C15 C16 C20 120.9(8) . . ?
C11 C16 C20 121.9(7) . . ?
C12 C17 C18 113.3(8) . . ?
C12 C17 C19 111.3(8) . . ?
C18 C17 C19 109.0(9) . . ?
C22 C20 C16 113.5(10) . . ?
C22 C20 C21 110.6(9) . . ?
C16 C20 C21 109.3(8) . . ?
C28 C23 C24 121.8(7) . . ?
C28 C23 N9 118.6(7) . . ?
C24 C23 N9 119.5(7) . . ?
C25 C24 C23 117.0(8) . . ?
C25 C24 C29 118.7(8) . . ?
C23 C24 C29 124.2(8) . . ?
C24 C25 C26 121.4(8) . . ?
C27 C26 C25 119.0(8) . . ?
C26 C27 C28 122.1(9) . . ?
C27 C28 C23 118.3(8) . . ?
C27 C28 C32 120.5(8) . . ?
C23 C28 C32 121.1(7) . . ?
C24 C29 C30 112.2(9) . . ?
C24 C29 C31 109.4(8) . . ?
C30 C29 C31 109.5(9) . . ?
C33 C32 C34 110.2(9) . . ?
C33 C32 C28 113.0(9) . . ?
C34 C32 C28 110.7(8) . . ?
O1 C35 C36 127.9(8) . . ?
O1 C35 C38 115.8(8) . . ?
C36 C35 C38 116.3(8) . . ?
C35 C36 C37 121.5(8) . . ?
O2 C37 C36 127.6(8) . . ?
O2 C37 C39 115.8(7) . . ?
C36 C37 C39 116.5(7) . . ?
F1 C38 F2 107.6(11) . . ?
F1 C38 F3 110.4(11) . . ?
F2 C38 F3 102.7(10) . . ?
F1 C38 C35 111.5(10) . . ?
F2 C38 C35 112.4(9) . . ?
F3 C38 C35 111.7(9) . . ?
F6 C39 F5 107.7(12) . . ?
F6 C39 F4 107.9(11) . . ?
F5 C39 F4 105.8(9) . . ?
F6 C39 C37 113.5(8) . . ?
F5 C39 C37 110.3(10) . . ?
F4 C39 C37 111.2(8) . . ?
F15 Sb F12 89.7(4) . . ?
F15 Sb F16 90.3(3) . . ?
F12 Sb F16 90.0(3) . . ?
F15 Sb F13 178.6(3) . . ?
F12 Sb F13 89.4(3) . . ?
F16 Sb F13 90.8(3) . . ?
F15 Sb F14 90.0(4) . . ?
F12 Sb F14 179.0(3) . . ?
F16 Sb F14 91.0(3) . . ?
F13 Sb F14 90.8(3) . . ?
F15 Sb F11 91.4(3) . . ?
F12 Sb F11 89.2(3) . . ?
F16 Sb F11 178.1(3) . . ?
F13 Sb F11 87.5(3) . . ?
F14 Sb F11 89.8(3) . . ?

loop_
_geom_bond_atom_site_label_1
_geom_bond_atom_site_label_2
_geom_bond_distance
_geom_bond_site_symmetry_2
_geom_bond_publ_flag
Fe O2 2.006(5) . ?
Fe O1 2.026(5) . ?
Fe N1 2.102(6) . ?
Fe N7 2.222(6) . ?
Fe N9 2.230(6) . ?
O1 C35 1.257(10) . ?
O2 C37 1.243(10) . ?
N1 C2 1.340(10) . ?
N1 C6 1.352(9) . ?
C2 C3 1.371(11) . ?
C2 C7 1.501(11) . ?
C3 C4 1.386(12) . ?
C4 C5 1.389(13) . ?
C5 C6 1.404(11) . ?
C6 C9 1.487(11) . ?
C7 N7 1.287(10) . ?
C7 C8 1.481(12) . ?
N7 C11 1.458(10) . ?
C9 N9 1.285(10) . ?
C9 C10 1.471(11) . ?
N9 C23 1.448(10) . ?
C11 C12 1.388(11) . ?
C11 C16 1.406(11) . ?
C12 C13 1.397(12) . ?
C12 C17 1.525(12) . ?
C13 C14 1.341(14) . ?
C14 C15 1.388(15) . ?
C15 C16 1.386(13) . ?
C16 C20 1.534(13) . ?
C17 C18 1.534(14) . ?
C17 C19 1.545(14) . ?
C20 C22 1.509(15) . ?
C20 C21 1.55(2) . ?
C23 C28 1.399(12) . ?
C23 C24 1.412(12) . ?
C24 C25 1.395(12) . ?
C24 C29 1.514(13) . ?
C25 C26 1.409(15) . ?
C26 C27 1.371(14) . ?
C27 C28 1.378(12) . ?
C28 C32 1.539(12) . ?
C29 C30 1.520(15) . ?
C29 C31 1.549(13) . ?
C32 C33 1.515(15) . ?
C32 C34 1.518(15) . ?
C35 C36 1.379(13) . ?
C35 C38 1.540(13) . ?
C36 C37 1.383(12) . ?
C37 C39 1.559(13) . ?
C38 F1 1.27(2) . ?
C38 F2 1.311(13) . ?
C38 F3 1.331(14) . ?
C39 F6 1.266(12) . ?
C39 F5 1.299(15) . ?
C39 F4 1.308(13) . ?
Sb F15 1.848(6) . ?
Sb F12 1.858(6) . ?
Sb F16 1.863(5) . ?
Sb F13 1.863(5) . ?
Sb F14 1.865(6) . ?
Sb F11 1.887(5) . ?
